data_7109639
loop_
_publ_author_name
'Awais Ahmed'
'Steven D. R. Christie'
'Mark R. J. Elsegood'
'Gareth J. Pritchard'

_publ_section_title
;
 A mild Lewis acid mediated epoxy-ester to bicyclic ortho ester
 rearrangement
;
_journal_name_full Chem.Commun.
_journal_page_first 7489
_journal_paper_doi 10.1039/c3cc44364g
_journal_volume 49
_journal_year 2013
_chemical_absolute_configuration unk
_chemical_formula_moiety 'C18 H24 O5'
_chemical_formula_sum 'C18 H24 O5'
_chemical_formula_weight 320.37
_space_group_IT_number 29
_symmetry_cell_setting orthorhombic
_symmetry_space_group_name_Hall 'P 2c -2ac'
_symmetry_space_group_name_H-M 'P c a 21'
_atom_sites_solution_hydrogens geom
_atom_sites_solution_primary direct
_atom_sites_solution_secondary difmap
_audit_creation_method SHELXL-97
_cell_angle_alpha 90.00
_cell_angle_beta 90.00
_cell_angle_gamma 90.00
_cell_formula_units_Z 4
_cell_length_a 8.6092(10)
_cell_length_b 13.7840(15)
_cell_length_c 13.9589(15)
_cell_measurement_reflns_used 5660
_cell_measurement_temperature 150(2)
_cell_measurement_theta_max 26.22
_cell_measurement_theta_min 2.79
_cell_volume 1656.5(3)
_computing_cell_refinement 'Bruker SAINT'
_computing_data_collection 'Bruker APEX 2'
_computing_data_reduction 'Bruker SAINT'
_computing_molecular_graphics 'Bruker SHELXTL'
_computing_publication_material 'Bruker SHELXTL and local programs'
_computing_structure_refinement 'SHELXL-97 (Sheldrick, 2008)'
_computing_structure_solution 'SHELXS-97 (Sheldrick, 2008)'
_diffrn_ambient_temperature 150(2)
_diffrn_measured_fraction_theta_full 0.997
_diffrn_measured_fraction_theta_max 0.997
_diffrn_measurement_device_type 'Bruker APEX 2 CCD diffractometer'
_diffrn_measurement_method '\w rotation with narrow frames'
_diffrn_radiation_monochromator graphite
_diffrn_radiation_source 'fine-focus sealed tube'
_diffrn_radiation_type MoK\a
_diffrn_radiation_wavelength 0.71073
_diffrn_reflns_av_R_equivalents 0.0279
_diffrn_reflns_av_sigmaI/netI 0.0158
_diffrn_reflns_limit_h_max 11
_diffrn_reflns_limit_h_min -11
_diffrn_reflns_limit_k_max 18
_diffrn_reflns_limit_k_min -18
_diffrn_reflns_limit_l_max 18
_diffrn_reflns_limit_l_min -18
_diffrn_reflns_number 15977
_diffrn_reflns_theta_full 28.40
_diffrn_reflns_theta_max 28.40
_diffrn_reflns_theta_min 2.79
_diffrn_standards_decay_% 0
_diffrn_standards_number 0
_exptl_absorpt_coefficient_mu 0.093
_exptl_absorpt_correction_T_max 0.985
_exptl_absorpt_correction_T_min 0.944
_exptl_absorpt_correction_type multi-scan
_exptl_absorpt_process_details 'SADABS v2008/1, Sheldrick, G.M., (2008)'
_exptl_crystal_colour colourless
_exptl_crystal_density_diffrn 1.285
_exptl_crystal_density_method 'not measured'
_exptl_crystal_description plate
_exptl_crystal_F_000 688
_exptl_crystal_size_max 0.63
_exptl_crystal_size_mid 0.44
_exptl_crystal_size_min 0.16
_refine_diff_density_max 0.191
_refine_diff_density_min -0.138
_refine_diff_density_rms 0.029
_refine_ls_abs_structure_details 'Flack H D (1983), Acta Cryst. A39, 876-881; 1978 Freidel pairs merged'
_refine_ls_extinction_method none
_refine_ls_goodness_of_fit_ref 1.058
_refine_ls_hydrogen_treatment constr
_refine_ls_matrix_type full
_refine_ls_number_parameters 211
_refine_ls_number_reflns 2162
_refine_ls_number_restraints 1
_refine_ls_restrained_S_all 1.058
_refine_ls_R_factor_all 0.0334
_refine_ls_R_factor_gt 0.0278
_refine_ls_shift/su_max 0.000
_refine_ls_shift/su_mean 0.000
_refine_ls_structure_factor_coef Fsqd
_refine_ls_weighting_details 'calc w=1/[\s^2^(Fo^2^)+(0.0410P)^2^+0.1658P] where P=(Fo^2^+2Fc^2^)/3'
_refine_ls_weighting_scheme calc
_refine_ls_wR_factor_gt 0.0698
_refine_ls_wR_factor_ref 0.0738
_reflns_number_gt 1949
_reflns_number_total 2162
_reflns_threshold_expression I>2\s(I)
_cod_data_source_file c3cc44364g.txt
_cod_data_source_block 16b
_cod_depositor_comments
;
The following automatic conversions were performed:

data name '_iucr_refine_instruction_details' was replaced with
'_iucr_refine_instructions_details' as specified in the replacement
file 'data/replacement-values/replacement_tags.lst'.

Automatic conversion script
Id: cif_correct_tags 9268 2022-04-12 08:56:07Z antanas 
;
_cod_original_sg_symbol_H-M Pca2(1)
_cod_database_code 7109639

loop_
_symmetry_equiv_pos_as_xyz
'x, y, z'
'-x, -y, z+1/2'
'x+1/2, -y, z'
'-x+1/2, y, z+1/2'

loop_
_atom_site_label
_atom_site_type_symbol
_atom_site_fract_x
_atom_site_fract_y
_atom_site_fract_z
_atom_site_U_iso_or_equiv
_atom_site_adp_type
_atom_site_occupancy
_atom_site_symmetry_multiplicity
_atom_site_calc_flag
_atom_site_refinement_flags
C1 C 0.12677(18) 0.27722(11) 0.13847(11) 0.0247(3) Uani 1 1 d .
O1 O 0.25804(14) 0.33961(8) 0.13833(8) 0.0265(2) Uani 1 1 d .
C2 C 0.38921(19) 0.28414(13) 0.10224(12) 0.0306(4) Uani 1 1 d .
H2 H 0.3997 0.2972 0.0321 0.037 Uiso 1 1 calc R
C3 C 0.3312(2) 0.18038(13) 0.11519(14) 0.0339(4) Uani 1 1 d .
H3 H 0.3861 0.1350 0.0707 0.041 Uiso 1 1 calc R
O2 O 0.17109(14) 0.19308(8) 0.08716(9) 0.0306(3) Uani 1 1 d .
C4 C 0.3314(2) 0.14126(13) 0.21703(15) 0.0363(4) Uani 1 1 d .
H4A H 0.4400 0.1354 0.2396 0.044 Uiso 1 1 calc R
H4B H 0.2849 0.0756 0.2173 0.044 Uiso 1 1 calc R
C5 C 0.2407(2) 0.20654(12) 0.28629(12) 0.0297(3) Uani 1 1 d .
H5A H 0.3079 0.2614 0.3056 0.036 Uiso 1 1 calc R
H5B H 0.2156 0.1689 0.3447 0.036 Uiso 1 1 calc R
C6 C 0.08803(18) 0.24750(11) 0.24356(11) 0.0251(3) Uani 1 1 d .
O3 O 0.00040(13) 0.31967(9) 0.09548(8) 0.0284(2) Uani 1 1 d .
C7 C 0.0279(2) 0.35241(15) -0.00113(12) 0.0364(4) Uani 1 1 d .
H7A H 0.1231 0.3914 -0.0029 0.055 Uiso 1 1 calc R
H7B H -0.0600 0.3919 -0.0226 0.055 Uiso 1 1 calc R
H7C H 0.0395 0.2962 -0.0435 0.055 Uiso 1 1 calc R
C8 C 0.5386(2) 0.31474(15) 0.15111(15) 0.0388(4) Uani 1 1 d .
H8A H 0.6215 0.2675 0.1356 0.047 Uiso 1 1 calc R
H8B H 0.5232 0.3143 0.2214 0.047 Uiso 1 1 calc R
C9 C 0.5894(2) 0.41552(18) 0.11965(16) 0.0491(5) Uani 1 1 d .
H9A H 0.5937 0.4182 0.0495 0.074 Uiso 1 1 calc R
H9B H 0.6924 0.4297 0.1460 0.074 Uiso 1 1 calc R
H9C H 0.5147 0.4637 0.1431 0.074 Uiso 1 1 calc R
C10 C -0.0459(2) 0.17206(12) 0.24181(12) 0.0287(3) Uani 1 1 d .
H10A H -0.1365 0.2017 0.2094 0.034 Uiso 1 1 calc R
H10B H -0.0124 0.1160 0.2026 0.034 Uiso 1 1 calc R
C11 C -0.09789(19) 0.13484(12) 0.33881(13) 0.0281(3) Uani 1 1 d .
C12 C -0.03732(19) 0.04892(11) 0.37708(14) 0.0318(4) Uani 1 1 d .
H12 H 0.0404 0.0144 0.3428 0.038 Uiso 1 1 calc R
C13 C -0.0895(2) 0.01333(14) 0.46468(14) 0.0366(4) Uani 1 1 d .
H13 H -0.0494 -0.0461 0.4887 0.044 Uiso 1 1 calc R
C14 C -0.1988(2) 0.06377(14) 0.51671(14) 0.0376(4) Uani 1 1 d .
H14 H -0.2324 0.0400 0.5772 0.045 Uiso 1 1 calc R
C15 C -0.2596(2) 0.14927(14) 0.48051(15) 0.0381(4) Uani 1 1 d .
H15 H -0.3350 0.1844 0.5162 0.046 Uiso 1 1 calc R
C16 C -0.2104(2) 0.18364(12) 0.39215(14) 0.0339(4) Uani 1 1 d .
H16 H -0.2544 0.2417 0.3674 0.041 Uiso 1 1 calc R
C17 C 0.0411(2) 0.33703(12) 0.30166(11) 0.0263(3) Uani 1 1 d .
O4 O 0.11936(15) 0.37409(9) 0.36295(10) 0.0379(3) Uani 1 1 d .
O5 O -0.09904(15) 0.37029(9) 0.27683(9) 0.0354(3) Uani 1 1 d .
C18 C -0.1524(3) 0.45622(15) 0.32650(15) 0.0452(5) Uani 1 1 d .
H18A H -0.1510 0.4445 0.3957 0.068 Uiso 1 1 calc R
H18B H -0.2586 0.4715 0.3061 0.068 Uiso 1 1 calc R
H18C H -0.0839 0.5108 0.3112 0.068 Uiso 1 1 calc R

loop_
_atom_site_aniso_label
_atom_site_aniso_U_11
_atom_site_aniso_U_22
_atom_site_aniso_U_33
_atom_site_aniso_U_23
_atom_site_aniso_U_13
_atom_site_aniso_U_12
C1 0.0271(7) 0.0272(7) 0.0197(7) -0.0018(6) -0.0018(6) 0.0011(6)
O1 0.0263(5) 0.0293(5) 0.0239(6) -0.0003(5) 0.0013(5) 0.0003(4)
C2 0.0289(8) 0.0382(9) 0.0247(8) -0.0008(7) 0.0023(6) 0.0054(7)
C3 0.0341(9) 0.0345(9) 0.0330(9) -0.0061(7) 0.0016(7) 0.0077(7)
O2 0.0344(6) 0.0310(6) 0.0265(6) -0.0082(5) 0.0000(5) 0.0020(5)
C4 0.0382(10) 0.0312(8) 0.0394(10) 0.0048(7) -0.0034(8) 0.0070(8)
C5 0.0326(8) 0.0304(8) 0.0261(8) 0.0046(6) -0.0048(7) 0.0012(7)
C6 0.0289(7) 0.0249(7) 0.0214(7) 0.0002(6) -0.0029(6) 0.0001(6)
O3 0.0288(6) 0.0371(6) 0.0192(5) 0.0019(5) -0.0023(4) 0.0023(5)
C7 0.0399(10) 0.0475(11) 0.0218(8) 0.0071(7) -0.0032(7) 0.0004(8)
C8 0.0303(9) 0.0518(11) 0.0342(9) 0.0025(9) -0.0007(7) 0.0040(8)
C9 0.0443(10) 0.0653(13) 0.0375(10) 0.0058(10) -0.0024(9) -0.0176(10)
C10 0.0336(8) 0.0282(7) 0.0243(7) -0.0020(6) -0.0018(7) -0.0039(6)
C11 0.0294(8) 0.0274(8) 0.0273(8) -0.0012(6) -0.0018(6) -0.0063(6)
C12 0.0305(8) 0.0268(7) 0.0380(9) -0.0014(7) 0.0004(7) -0.0030(6)
C13 0.0345(9) 0.0313(9) 0.0442(11) 0.0114(8) -0.0050(8) -0.0058(7)
C14 0.0361(10) 0.0445(10) 0.0323(9) 0.0080(8) 0.0001(8) -0.0111(8)
C15 0.0361(9) 0.0394(9) 0.0387(10) 0.0013(8) 0.0072(8) -0.0026(8)
C16 0.0351(9) 0.0305(8) 0.0360(9) 0.0049(8) 0.0020(8) 0.0015(7)
C17 0.0354(8) 0.0252(8) 0.0183(7) 0.0013(6) 0.0025(6) -0.0032(6)
O4 0.0435(7) 0.0404(7) 0.0298(6) -0.0107(6) -0.0030(5) -0.0067(5)
O5 0.0411(7) 0.0368(7) 0.0283(6) -0.0083(5) -0.0028(5) 0.0105(5)
C18 0.0614(13) 0.0402(10) 0.0339(9) -0.0075(8) 0.0054(9) 0.0172(9)

loop_
_atom_type_symbol
_atom_type_description
_atom_type_scat_dispersion_real
_atom_type_scat_dispersion_imag
_atom_type_scat_source
C C 0.0033 0.0000 'International Tables Vol C Tables 4.2.6.8 and 6.1.1.4'
H H 0.0000 0.0000 'International Tables Vol C Tables 4.2.6.8 and 6.1.1.4'
O O 0.0106 0.0000 'International Tables Vol C Tables 4.2.6.8 and 6.1.1.4'

loop_
_geom_angle_atom_site_label_1
_geom_angle_atom_site_label_2
_geom_angle_atom_site_label_3
_geom_angle
O3 C1 O2 109.97(13)
O3 C1 O1 111.83(12)
O2 C1 O1 106.32(12)
O3 C1 C6 110.70(13)
O2 C1 C6 108.57(12)
O1 C1 C6 109.31(12)
C1 O1 C2 107.47(11)
O1 C2 C8 110.91(14)
O1 C2 C3 101.41(13)
C8 C2 C3 119.03(15)
O2 C3 C4 107.31(15)
O2 C3 C2 99.60(14)
C4 C3 C2 116.28(15)
C1 O2 C3 102.69(12)
C3 C4 C5 112.36(14)
C4 C5 C6 113.76(14)
C17 C6 C5 108.27(13)
C17 C6 C10 110.63(13)
C5 C6 C10 113.07(13)
C17 C6 C1 110.06(13)
C5 C6 C1 106.04(13)
C10 C6 C1 108.66(12)
C1 O3 C7 114.31(14)
C2 C8 C9 111.60(16)
C11 C10 C6 115.59(13)
C16 C11 C12 117.58(16)
C16 C11 C10 121.25(15)
C12 C11 C10 121.15(16)
C13 C12 C11 120.87(17)
C14 C13 C12 120.39(17)
C13 C14 C15 119.69(18)
C14 C15 C16 119.97(18)
C15 C16 C11 121.46(16)
O4 C17 O5 122.99(16)
O4 C17 C6 124.85(16)
O5 C17 C6 112.16(14)
C17 O5 C18 116.31(14)

loop_
_geom_bond_atom_site_label_1
_geom_bond_atom_site_label_2
_geom_bond_distance
C1 O3 1.3734(19)
C1 O2 1.4155(18)
C1 O1 1.4201(19)
C1 C6 1.559(2)
O1 C2 1.454(2)
C2 C8 1.515(3)
C2 C3 1.526(3)
C3 O2 1.444(2)
C3 C4 1.520(3)
C4 C5 1.534(3)
C5 C6 1.550(2)
C6 C17 1.531(2)
C6 C10 1.553(2)
O3 C7 1.442(2)
C8 C9 1.521(3)
C10 C11 1.515(2)
C11 C16 1.395(3)
C11 C12 1.400(2)
C12 C13 1.392(3)
C13 C14 1.377(3)
C14 C15 1.385(3)
C15 C16 1.387(3)
C17 O4 1.203(2)
C17 O5 1.337(2)
O5 C18 1.447(2)

loop_
_geom_torsion_atom_site_label_1
_geom_torsion_atom_site_label_2
_geom_torsion_atom_site_label_3
_geom_torsion_atom_site_label_4
_geom_torsion
O3 C1 O1 C2 -130.62(13)
O2 C1 O1 C2 -10.57(16)
C6 C1 O1 C2 106.44(14)
C1 O1 C2 C8 -145.69(14)
C1 O1 C2 C3 -18.32(16)
O1 C2 C3 O2 39.61(15)
C8 C2 C3 O2 161.50(15)
O1 C2 C3 C4 -75.23(17)
C8 C2 C3 C4 46.7(2)
O3 C1 O2 C3 158.23(13)
O1 C1 O2 C3 36.99(16)
C6 C1 O2 C3 -80.51(15)
C4 C3 O2 C1 74.59(16)
C2 C3 O2 C1 -46.95(15)
O2 C3 C4 C5 -55.5(2)
C2 C3 C4 C5 54.9(2)
C3 C4 C5 C6 40.5(2)
C4 C5 C6 C17 -159.57(14)
C4 C5 C6 C10 77.49(18)
C4 C5 C6 C1 -41.48(17)
O3 C1 C6 C17 -59.78(17)
O2 C1 C6 C17 179.41(13)
O1 C1 C6 C17 63.83(16)
O3 C1 C6 C5 -176.67(12)
O2 C1 C6 C5 62.52(15)
O1 C1 C6 C5 -53.06(16)
O3 C1 C6 C10 61.50(16)
O2 C1 C6 C10 -59.31(16)
O1 C1 C6 C10 -174.89(12)
O2 C1 O3 C7 -62.02(17)
O1 C1 O3 C7 55.86(17)
C6 C1 O3 C7 178.01(14)
O1 C2 C8 C9 -70.6(2)
C3 C2 C8 C9 172.38(17)
C17 C6 C10 C11 -59.34(19)
C5 C6 C10 C11 62.29(19)
C1 C6 C10 C11 179.73(14)
C6 C10 C11 C16 87.1(2)
C6 C10 C11 C12 -94.49(19)
C16 C11 C12 C13 0.8(2)
C10 C11 C12 C13 -177.74(15)
C11 C12 C13 C14 -1.9(3)
C12 C13 C14 C15 1.5(3)
C13 C14 C15 C16 0.1(3)
C14 C15 C16 C11 -1.2(3)
C12 C11 C16 C15 0.8(3)
C10 C11 C16 C15 179.29(16)
C5 C6 C17 O4 7.2(2)
C10 C6 C17 O4 131.62(17)
C1 C6 C17 O4 -108.28(18)
C5 C6 C17 O5 -172.62(13)
C10 C6 C17 O5 -48.20(18)
C1 C6 C17 O5 71.89(17)
O4 C17 O5 C18 1.4(2)
C6 C17 O5 C18 -178.76(14)
